data_7006591
loop_
_publ_author_name
'Drahonovsk\'y, Dusan'
'Knof, Ulrich'
'Jungo, Laurence'
'Belser, Thomas'
'Neels, Antonia'
'Labat, Ga\"el Charles'
'Stoeckli-Evans, Helen'
'von Zelewsky, Alex'

_publ_section_title
;
 Stereoselectivity in the formation of tris-diimine complexes of
 Fe(II), Ru(II), and Os(II) with a C2-symmetric chiral derivative of
 2,2'-bipyridine.
;
_journal_issue 11
_journal_name_full 'Dalton transactions (Cambridge, England : 2003)'
_journal_page_first 1444
_journal_page_last 1454
_journal_paper_doi 10.1039/b512116g
_journal_year 2006
_chemical_formula_moiety 'C72 H84 N6 Os, 2(C F3 O3 S), 4(C3 H6 O)'
_chemical_formula_sum 'C86 H108 F6 N6 O10 Os S2'
_chemical_formula_weight 1754.10
_chemical_name_systematic
;
?
;
_space_group_IT_number 4
_symmetry_cell_setting monoclinic
_symmetry_space_group_name_Hall 'P 2yb'
_symmetry_space_group_name_H-M 'P 1 21 1'
_atom_sites_solution_hydrogens geom
_atom_sites_solution_primary direct
_atom_sites_solution_secondary difmap
_audit_creation_method SHELXL-97
_cell_angle_alpha 90.00
_cell_angle_beta 118.321(6)
_cell_angle_gamma 90.00
_cell_formula_units_Z 2
_cell_length_a 14.8936(13)
_cell_length_b 21.6543(12)
_cell_length_c 15.3712(12)
_cell_measurement_reflns_used 20228
_cell_measurement_temperature 173(2)
_cell_measurement_theta_max 24.90
_cell_measurement_theta_min 0.14
_cell_volume 4364.0(6)
_computing_cell_refinement 'CELL (Stoe IPDS Software, 2000)'
_computing_data_collection 'EXPOSE (Stoe IPDS Software, 2000)'
_computing_data_reduction 'INTEGRATE (Stoe IPDS Software, 2000)'
_computing_molecular_graphics 'PLATON03 (Spek, 2003)'
_computing_publication_material 'SHELXL-97 (Sheldrick, 1997)'
_computing_structure_refinement 'SHELXL-97 (Sheldrick, 1997)'
_computing_structure_solution 'SHELXS-97 (Sheldrick, 1990)'
_diffrn_ambient_temperature 173(2)
_diffrn_detector_area_resol_mean 0.81\%A
_diffrn_measured_fraction_theta_full 0.993
_diffrn_measured_fraction_theta_max 0.993
_diffrn_measurement_device_type 'STOE IPDS'
_diffrn_measurement_method 'phi oscillation'
_diffrn_radiation_monochromator graphite
_diffrn_radiation_source 'fine-focus sealed tube'
_diffrn_radiation_type MoK\a
_diffrn_radiation_wavelength 0.71073
_diffrn_reflns_av_R_equivalents 0.1179
_diffrn_reflns_av_sigmaI/netI 0.1418
_diffrn_reflns_limit_h_max 17
_diffrn_reflns_limit_h_min -17
_diffrn_reflns_limit_k_max 25
_diffrn_reflns_limit_k_min -24
_diffrn_reflns_limit_l_max 18
_diffrn_reflns_limit_l_min -18
_diffrn_reflns_number 32416
_diffrn_reflns_theta_full 25.17
_diffrn_reflns_theta_max 25.17
_diffrn_reflns_theta_min 1.50
_diffrn_standards_decay_% 0
_diffrn_standards_number 0
_exptl_absorpt_coefficient_mu 1.580
_exptl_absorpt_correction_T_max 0.781
_exptl_absorpt_correction_T_min 0.576
_exptl_absorpt_correction_type semi-empirical
_exptl_crystal_colour blue
_exptl_crystal_density_diffrn 1.335
_exptl_crystal_density_meas ?
_exptl_crystal_density_method 'not measured'
_exptl_crystal_description tube
_exptl_crystal_F_000 1816
_exptl_crystal_size_max 0.500
_exptl_crystal_size_mid 0.100
_exptl_crystal_size_min 0.100
_refine_diff_density_max 2.017
_refine_diff_density_min -1.292
_refine_diff_density_rms 0.110
_refine_ls_abs_structure_details 'Flack H D (1983), Acta Cryst. A39, 876-881'
_refine_ls_abs_structure_Flack 0.040(16)
_refine_ls_extinction_method none
_refine_ls_goodness_of_fit_ref 0.905
_refine_ls_hydrogen_treatment constr
_refine_ls_matrix_type full
_refine_ls_number_parameters 292
_refine_ls_number_reflns 14480
_refine_ls_number_restraints 1
_refine_ls_restrained_S_all 0.905
_refine_ls_R_factor_all 0.1130
_refine_ls_R_factor_gt 0.0824
_refine_ls_shift/su_max <0.0011
_refine_ls_structure_factor_coef Fsqd
_refine_ls_weighting_details 'calc w=1/[\s^2^(Fo^2^)+(0.1212P)^2^] where P=(Fo^2^+2Fc^2^)/3'
_refine_ls_weighting_scheme calc
_refine_ls_wR_factor_gt 0.2013
_refine_ls_wR_factor_ref 0.2173
_reflns_number_gt 8432
_reflns_number_total 14480
_reflns_threshold_expression I>2sigma(I)
_cod_data_source_file b512116g.txt
_cod_data_source_block 3b
_cod_depositor_comments
;
The following automatic conversions were performed:

'_exptl_crystal_density_meas' value 'none' was changed to '?' - the
value is perceived as not measured.

Automatic conversion script
Id: cif_fix_values 3008 2015-01-20 13:52:24Z robertas 
;
_cod_original_sg_symbol_H-M 'P 21'
_cod_database_code 7006591

loop_
_symmetry_equiv_pos_as_xyz
'x, y, z'
'-x, y+1/2, -z'

loop_
_atom_site_label
_atom_site_type_symbol
_atom_site_fract_x
_atom_site_fract_y
_atom_site_fract_z
_atom_site_U_iso_or_equiv
_atom_site_adp_type
_atom_site_occupancy
_atom_site_symmetry_multiplicity
_atom_site_calc_flag
_atom_site_refinement_flags
_atom_site_disorder_assembly
_atom_site_disorder_group
C1 C -0.0138(11) 0.1777(6) 0.7712(10) 0.0710(10) Uani 1 1 d . . .
H1A H 0.0407 0.2040 0.7793 0.085 Uiso 1 1 calc R . .
C2 C -0.1069(11) 0.1858(6) 0.6902(10) 0.0710(10) Uani 1 1 d . . .
C3 C -0.1889(11) 0.1472(6) 0.6825(10) 0.0710(10) Uani 1 1 d . . .
C4 C -0.1678(9) 0.1021(6) 0.7514(8) 0.0710(10) Uani 1 1 d . . .
H4A H -0.2197 0.0740 0.7447 0.085 Uiso 1 1 calc R . .
C5 C -0.0747(10) 0.0974(5) 0.8280(9) 0.0710(10) Uani 1 1 d . . .
C6 C -0.1310(13) 0.2330(7) 0.6094(12) 0.0924(12) Uani 1 1 d . . .
H6 H -0.0738 0.2607 0.6175 0.111 Uiso 1 1 calc R . .
C7 C -0.1911(14) 0.2006(7) 0.5076(13) 0.0924(12) Uani 1 1 d . . .
C8 C -0.2906(14) 0.2084(7) 0.5266(13) 0.0924(12) Uani 1 1 d . . .
H8 H -0.3569 0.2181 0.4670 0.111 Uiso 1 1 calc R . .
C9 C -0.2928(13) 0.1579(7) 0.5888(12) 0.0924(12) Uani 1 1 d . . .
H9A H -0.3132 0.1194 0.5493 0.111 Uiso 1 1 calc R . .
H9B H -0.3452 0.1670 0.6093 0.111 Uiso 1 1 calc R . .
C10 C -0.2309(13) 0.2650(7) 0.5921(13) 0.0924(12) Uani 1 1 d . . .
H10A H -0.2446 0.3044 0.5553 0.111 Uiso 1 1 calc R . .
H10B H -0.2377 0.2699 0.6528 0.111 Uiso 1 1 calc R . .
C11 C -0.2008(13) 0.2418(7) 0.4208(12) 0.0924(12) Uani 1 1 d . . .
H11A H -0.2052 0.2853 0.4362 0.139 Uiso 1 1 calc R . .
H11B H -0.2625 0.2303 0.3602 0.139 Uiso 1 1 calc R . .
H11C H -0.1409 0.2358 0.4112 0.139 Uiso 1 1 calc R . .
C12 C -0.1578(13) 0.1348(6) 0.4990(13) 0.0924(12) Uani 1 1 d . . .
H12A H -0.1066 0.1366 0.4761 0.139 Uiso 1 1 calc R . .
H12B H -0.2171 0.1113 0.4515 0.139 Uiso 1 1 calc R . .
H12C H -0.1284 0.1146 0.5637 0.139 Uiso 1 1 calc R . .
C13 C -0.0430(11) 0.0498(6) 0.9040(10) 0.0710(10) Uani 1 1 d . . .
C14 C -0.1168(11) 0.0073(6) 0.9064(10) 0.0710(10) Uani 1 1 d . . .
H14A H -0.1875 0.0103 0.8611 0.085 Uiso 1 1 calc R . .
C15 C -0.0774(11) -0.0390(6) 0.9806(10) 0.0710(10) Uani 1 1 d . . .
C16 C 0.0196(11) -0.0403(6) 1.0421(10) 0.0710(10) Uani 1 1 d . . .
C17 C 0.0837(11) -0.0006(6) 1.0323(10) 0.0710(10) Uani 1 1 d . . .
H17A H 0.1546 -0.0046 1.0761 0.085 Uiso 1 1 calc R . .
C18 C 0.0548(14) -0.0907(7) 1.1215(13) 0.0924(12) Uani 1 1 d . . .
H18 H 0.1287 -0.0941 1.1708 0.111 Uiso 1 1 calc R . .
C19 C -0.0294(14) -0.0920(8) 1.1591(13) 0.0924(12) Uani 1 1 d . . .
C20 C -0.0816(14) -0.1283(7) 1.0787(13) 0.0924(12) Uani 1 1 d . . .
H20 H -0.1203 -0.1618 1.0911 0.111 Uiso 1 1 calc R . .
C21 C -0.1566(13) -0.0846(7) 0.9820(13) 0.0924(12) Uani 1 1 d . . .
H21A H -0.1901 -0.1091 0.9204 0.111 Uiso 1 1 calc R . .
H21B H -0.2091 -0.0630 0.9927 0.111 Uiso 1 1 calc R . .
C22 C -0.0056(13) -0.1505(7) 1.0635(13) 0.0924(12) Uani 1 1 d . . .
H22A H -0.0213 -0.1519 0.9933 0.111 Uiso 1 1 calc R . .
H22B H 0.0240 -0.1900 1.0977 0.111 Uiso 1 1 calc R . .
C23 C 0.0304(13) -0.1319(7) 1.2607(12) 0.0924(12) Uani 1 1 d . . .
H23A H -0.0192 -0.1551 1.2726 0.139 Uiso 1 1 calc R . .
H23B H 0.0687 -0.1039 1.3162 0.139 Uiso 1 1 calc R . .
H23C H 0.0776 -0.1607 1.2542 0.139 Uiso 1 1 calc R . .
C24 C -0.0515(14) -0.0265(7) 1.1981(14) 0.0924(12) Uani 1 1 d . . .
H24A H -0.1195 -0.0115 1.1509 0.139 Uiso 1 1 calc R . .
H24B H -0.0002 0.0040 1.2040 0.139 Uiso 1 1 calc R . .
H24C H -0.0481 -0.0325 1.2628 0.139 Uiso 1 1 calc R . .
C25 C 0.0507(14) 0.1890(7) 1.0506(12) 0.0915(13) Uani 1 1 d . . .
H25A H -0.0018 0.1971 0.9854 0.110 Uiso 1 1 calc R . .
C26 C 0.0417(14) 0.2155(7) 1.1357(12) 0.0915(13) Uani 1 1 d . . .
C27 C 0.1215(14) 0.2095(7) 1.2215(12) 0.0915(13) Uani 1 1 d . . .
C28 C 0.2101(14) 0.1755(7) 1.2463(12) 0.0915(13) Uani 1 1 d . . .
H28A H 0.2633 0.1700 1.3120 0.110 Uiso 1 1 calc R . .
C29 C 0.2113(14) 0.1490(7) 1.1580(11) 0.0915(13) Uani 1 1 d . . .
C30 C -0.0460(19) 0.2496(10) 1.1172(17) 0.1301(18) Uani 1 1 d . . .
H30 H -0.0969 0.2583 1.0470 0.156 Uiso 1 1 calc R . .
C31 C -0.090(2) 0.2245(11) 1.1957(17) 0.1301(18) Uani 1 1 d . . .
C32 C 0.0164(19) 0.2608(10) 1.2664(18) 0.1301(18) Uani 1 1 d . . .
H32 H 0.0078 0.2826 1.3193 0.156 Uiso 1 1 calc R . .
C33 C 0.1155(18) 0.2329(10) 1.3112(16) 0.1301(18) Uani 1 1 d . . .
H33A H 0.1201 0.1986 1.3557 0.156 Uiso 1 1 calc R . .
H33B H 0.1697 0.2634 1.3484 0.156 Uiso 1 1 calc R . .
C34 C 0.0041(19) 0.3069(11) 1.1903(16) 0.1301(18) Uani 1 1 d . . .
H34A H 0.0687 0.3222 1.1945 0.156 Uiso 1 1 calc R . .
H34B H -0.0436 0.3410 1.1817 0.156 Uiso 1 1 calc R . .
C35 C -0.1908(17) 0.2525(10) 1.1633(16) 0.1301(18) Uani 1 1 d . . .
H35A H -0.2208 0.2360 1.2031 0.195 Uiso 1 1 calc R . .
H35B H -0.2353 0.2428 1.0935 0.195 Uiso 1 1 calc R . .
H35C H -0.1836 0.2974 1.1717 0.195 Uiso 1 1 calc R . .
C36 C -0.0840(18) 0.1557(9) 1.2109(16) 0.1301(18) Uani 1 1 d . . .
H36A H -0.0612 0.1466 1.2807 0.195 Uiso 1 1 calc R . .
H36B H -0.0354 0.1382 1.1915 0.195 Uiso 1 1 calc R . .
H36C H -0.1515 0.1375 1.1704 0.195 Uiso 1 1 calc R . .
C37 C 0.2938(11) 0.1181(9) 1.1637(9) 0.0915(13) Uani 1 1 d . . .
C38 C 0.3847(11) 0.1039(8) 1.2496(10) 0.0915(13) Uani 1 1 d . . .
H38A H 0.3923 0.1186 1.3110 0.110 Uiso 1 1 calc R . .
C39 C 0.4641(14) 0.0698(7) 1.2506(12) 0.0915(13) Uani 1 1 d . . .
C40 C 0.4458(14) 0.0479(7) 1.1630(12) 0.0915(13) Uani 1 1 d . . .
C41 C 0.3544(13) 0.0544(7) 1.0768(12) 0.0915(13) Uani 1 1 d . . .
H41A H 0.3446 0.0364 1.0165 0.110 Uiso 1 1 calc R . .
C42 C 0.5288(18) 0.0119(10) 1.1628(17) 0.1301(18) Uani 1 1 d . . .
H42 H 0.5157 -0.0061 1.0979 0.156 Uiso 1 1 calc R . .
C43 C 0.6276(18) 0.0470(10) 1.2193(17) 0.1301(18) Uani 1 1 d . . .
C44 C 0.6300(19) 0.0290(10) 1.3217(17) 0.1301(18) Uani 1 1 d . . .
H44 H 0.6997 0.0219 1.3783 0.156 Uiso 1 1 calc R . .
C45 C 0.5650(17) 0.0653(10) 1.3444(16) 0.1301(18) Uani 1 1 d . . .
H45A H 0.5946 0.1069 1.3668 0.156 Uiso 1 1 calc R . .
H45B H 0.5555 0.0456 1.3976 0.156 Uiso 1 1 calc R . .
C46 C 0.5741(18) -0.0335(10) 1.2545(16) 0.1301(18) Uani 1 1 d . . .
H46A H 0.6221 -0.0647 1.2532 0.156 Uiso 1 1 calc R . .
H46B H 0.5224 -0.0526 1.2691 0.156 Uiso 1 1 calc R . .
C47 C 0.7256(17) 0.0187(10) 1.2176(16) 0.1301(18) Uani 1 1 d . . .
H47A H 0.7326 -0.0249 1.2368 0.195 Uiso 1 1 calc R . .
H47B H 0.7865 0.0414 1.2642 0.195 Uiso 1 1 calc R . .
H47C H 0.7179 0.0223 1.1509 0.195 Uiso 1 1 calc R . .
C48 C 0.6290(14) 0.1171(13) 1.2078(13) 0.1301(18) Uani 1 1 d . . .
H48A H 0.6305 0.1269 1.1463 0.195 Uiso 1 1 calc R . .
H48B H 0.6897 0.1343 1.2640 0.195 Uiso 1 1 calc R . .
H48C H 0.5677 0.1350 1.2060 0.195 Uiso 1 1 calc R . .
C49 C 0.1293(12) 0.0192(6) 0.8012(12) 0.0843(11) Uani 1 1 d . . .
H49A H 0.0817 -0.0004 0.8168 0.101 Uiso 1 1 calc R . .
C50 C 0.1464(11) -0.0096(6) 0.7285(13) 0.0843(11) Uani 1 1 d . . .
C51 C 0.2182(12) 0.0205(6) 0.7049(13) 0.0843(11) Uani 1 1 d . . .
C52 C 0.2672(11) 0.0735(6) 0.7597(12) 0.0843(11) Uani 1 1 d . . .
H52A H 0.3180 0.0925 0.7480 0.101 Uiso 1 1 calc R . .
C53 C 0.2457(10) 0.0995(6) 0.8293(11) 0.0843(11) Uani 1 1 d . . .
C54 C 0.1091(18) -0.0574(9) 0.6819(19) 0.131(2) Uani 1 1 d . . .
H54 H 0.0608 -0.0766 0.7022 0.158 Uiso 1 1 calc R . .
C55 C 0.0624(18) -0.0574(9) 0.5646(19) 0.131(2) Uani 1 1 d . . .
C56 C 0.1824(17) -0.0674(9) 0.5990(19) 0.131(2) Uani 1 1 d . . .
H56 H 0.1949 -0.0904 0.5494 0.158 Uiso 1 1 calc R . .
C57 C 0.2310(18) -0.0083(9) 0.6237(18) 0.131(2) Uani 1 1 d . . .
H57A H 0.2008 0.0188 0.5648 0.158 Uiso 1 1 calc R . .
H57B H 0.3045 -0.0131 0.6445 0.158 Uiso 1 1 calc R . .
C58 C 0.1859(17) -0.1075(9) 0.6785(18) 0.131(2) Uani 1 1 d . . .
H58A H 0.2531 -0.1093 0.7387 0.158 Uiso 1 1 calc R . .
H58B H 0.1562 -0.1491 0.6567 0.158 Uiso 1 1 calc R . .
C59 C 0.0157(17) 0.0088(9) 0.5108(18) 0.131(2) Uani 1 1 d . . .
H59A H 0.0038 0.0075 0.4425 0.197 Uiso 1 1 calc R . .
H59B H 0.0641 0.0419 0.5467 0.197 Uiso 1 1 calc R . .
H59C H -0.0490 0.0167 0.5112 0.197 Uiso 1 1 calc R . .
C60 C -0.0038(18) -0.1106(8) 0.5046(19) 0.131(2) Uani 1 1 d . . .
H60A H -0.0468 -0.1244 0.5333 0.197 Uiso 1 1 calc R . .
H60B H 0.0396 -0.1449 0.5053 0.197 Uiso 1 1 calc R . .
H60C H -0.0472 -0.0971 0.4363 0.197 Uiso 1 1 calc R . .
C61 C 0.2808(12) 0.1570(6) 0.8745(13) 0.0843(11) Uani 1 1 d . . .
C62 C 0.3534(11) 0.1950(6) 0.8738(12) 0.0843(11) Uani 1 1 d . . .
H62A H 0.3856 0.1838 0.8355 0.101 Uiso 1 1 calc R . .
C63 C 0.3820(12) 0.2503(6) 0.9283(13) 0.0843(11) Uani 1 1 d . . .
C64 C 0.3390(12) 0.2678(6) 0.9757(13) 0.0843(11) Uani 1 1 d . . .
C65 C 0.2666(11) 0.2299(6) 0.9818(12) 0.0843(11) Uani 1 1 d . . .
H65A H 0.2370 0.2430 1.0215 0.101 Uiso 1 1 calc R . .
C66 C 0.3638(16) 0.3318(10) 1.0298(17) 0.131(2) Uani 1 1 d . . .
H66 H 0.3383 0.3448 1.0766 0.158 Uiso 1 1 calc R . .
C67 C 0.4835(19) 0.3425(9) 1.051(2) 0.131(2) Uani 1 1 d . . .
C68 C 0.4724(18) 0.3507(10) 0.9659(18) 0.131(2) Uani 1 1 d . . .
H68 H 0.5188 0.3825 0.9617 0.158 Uiso 1 1 calc R . .
C69 C 0.4565(18) 0.2906(9) 0.8991(19) 0.131(2) Uani 1 1 d . . .
H69A H 0.5217 0.2690 0.9176 0.158 Uiso 1 1 calc R . .
H69B H 0.4229 0.3008 0.8278 0.158 Uiso 1 1 calc R . .
C70 C 0.3495(17) 0.3761(9) 0.9278(18) 0.131(2) Uani 1 1 d . . .
H70A H 0.2979 0.3603 0.8626 0.158 Uiso 1 1 calc R . .
H70B H 0.3427 0.4211 0.9343 0.158 Uiso 1 1 calc R . .
C71 C 0.5164(17) 0.3978(9) 1.1222(18) 0.131(2) Uani 1 1 d . . .
H71A H 0.5827 0.4131 1.1327 0.197 Uiso 1 1 calc R . .
H71B H 0.5217 0.3847 1.1855 0.197 Uiso 1 1 calc R . .
H71C H 0.4656 0.4308 1.0939 0.197 Uiso 1 1 calc R . .
C72 C 0.5525(17) 0.2856(9) 1.1021(18) 0.131(2) Uani 1 1 d . . .
H72A H 0.5227 0.2486 1.0619 0.197 Uiso 1 1 calc R . .
H72B H 0.5575 0.2799 1.1675 0.197 Uiso 1 1 calc R . .
H72C H 0.6207 0.2927 1.1092 0.197 Uiso 1 1 calc R . .
N1 N 0.0041(9) 0.1348(4) 0.8387(8) 0.0710(10) Uani 1 1 d . . .
N2 N 0.0533(9) 0.0443(5) 0.9643(8) 0.0710(10) Uani 1 1 d . . .
N3 N 0.1310(11) 0.1540(6) 1.0632(9) 0.0915(13) Uani 1 1 d . . .
N4 N 0.2824(11) 0.0861(5) 1.0812(9) 0.0915(13) Uani 1 1 d . . .
N5 N 0.1721(9) 0.0710(5) 0.8508(10) 0.0843(11) Uani 1 1 d . . .
N6 N 0.2367(9) 0.1756(5) 0.9339(10) 0.0843(11) Uani 1 1 d . . .
Os1 Os 0.14633(4) 0.11151(4) 0.95394(3) 0.06971(18) Uani 1 1 d . . .

loop_
_atom_site_aniso_label
_atom_site_aniso_U_11
_atom_site_aniso_U_22
_atom_site_aniso_U_33
_atom_site_aniso_U_23
_atom_site_aniso_U_13
_atom_site_aniso_U_12
C1 0.084(3) 0.066(2) 0.073(2) -0.0019(17) 0.045(2) -0.0043(19)
C2 0.084(3) 0.066(2) 0.073(2) -0.0019(17) 0.045(2) -0.0043(19)
C3 0.084(3) 0.066(2) 0.073(2) -0.0019(17) 0.045(2) -0.0043(19)
C4 0.084(3) 0.066(2) 0.073(2) -0.0019(17) 0.045(2) -0.0043(19)
C5 0.084(3) 0.066(2) 0.073(2) -0.0019(17) 0.045(2) -0.0043(19)
C6 0.103(3) 0.087(3) 0.099(3) 0.007(2) 0.058(3) 0.002(2)
C7 0.103(3) 0.087(3) 0.099(3) 0.007(2) 0.058(3) 0.002(2)
C8 0.103(3) 0.087(3) 0.099(3) 0.007(2) 0.058(3) 0.002(2)
C9 0.103(3) 0.087(3) 0.099(3) 0.007(2) 0.058(3) 0.002(2)
C10 0.103(3) 0.087(3) 0.099(3) 0.007(2) 0.058(3) 0.002(2)
C11 0.103(3) 0.087(3) 0.099(3) 0.007(2) 0.058(3) 0.002(2)
C12 0.103(3) 0.087(3) 0.099(3) 0.007(2) 0.058(3) 0.002(2)
C13 0.084(3) 0.066(2) 0.073(2) -0.0019(17) 0.045(2) -0.0043(19)
C14 0.084(3) 0.066(2) 0.073(2) -0.0019(17) 0.045(2) -0.0043(19)
C15 0.084(3) 0.066(2) 0.073(2) -0.0019(17) 0.045(2) -0.0043(19)
C16 0.084(3) 0.066(2) 0.073(2) -0.0019(17) 0.045(2) -0.0043(19)
C17 0.084(3) 0.066(2) 0.073(2) -0.0019(17) 0.045(2) -0.0043(19)
C18 0.103(3) 0.087(3) 0.099(3) 0.007(2) 0.058(3) 0.002(2)
C19 0.103(3) 0.087(3) 0.099(3) 0.007(2) 0.058(3) 0.002(2)
C20 0.103(3) 0.087(3) 0.099(3) 0.007(2) 0.058(3) 0.002(2)
C21 0.103(3) 0.087(3) 0.099(3) 0.007(2) 0.058(3) 0.002(2)
C22 0.103(3) 0.087(3) 0.099(3) 0.007(2) 0.058(3) 0.002(2)
C23 0.103(3) 0.087(3) 0.099(3) 0.007(2) 0.058(3) 0.002(2)
C24 0.103(3) 0.087(3) 0.099(3) 0.007(2) 0.058(3) 0.002(2)
C25 0.113(4) 0.079(3) 0.075(3) -0.003(2) 0.039(3) -0.019(2)
C26 0.113(4) 0.079(3) 0.075(3) -0.003(2) 0.039(3) -0.019(2)
C27 0.113(4) 0.079(3) 0.075(3) -0.003(2) 0.039(3) -0.019(2)
C28 0.113(4) 0.079(3) 0.075(3) -0.003(2) 0.039(3) -0.019(2)
C29 0.113(4) 0.079(3) 0.075(3) -0.003(2) 0.039(3) -0.019(2)
C30 0.150(5) 0.117(4) 0.124(4) -0.011(3) 0.066(4) -0.011(4)
C31 0.150(5) 0.117(4) 0.124(4) -0.011(3) 0.066(4) -0.011(4)
C32 0.150(5) 0.117(4) 0.124(4) -0.011(3) 0.066(4) -0.011(4)
C33 0.150(5) 0.117(4) 0.124(4) -0.011(3) 0.066(4) -0.011(4)
C34 0.150(5) 0.117(4) 0.124(4) -0.011(3) 0.066(4) -0.011(4)
C35 0.150(5) 0.117(4) 0.124(4) -0.011(3) 0.066(4) -0.011(4)
C36 0.150(5) 0.117(4) 0.124(4) -0.011(3) 0.066(4) -0.011(4)
C37 0.113(4) 0.079(3) 0.075(3) -0.003(2) 0.039(3) -0.019(2)
C38 0.113(4) 0.079(3) 0.075(3) -0.003(2) 0.039(3) -0.019(2)
C39 0.113(4) 0.079(3) 0.075(3) -0.003(2) 0.039(3) -0.019(2)
C40 0.113(4) 0.079(3) 0.075(3) -0.003(2) 0.039(3) -0.019(2)
C41 0.113(4) 0.079(3) 0.075(3) -0.003(2) 0.039(3) -0.019(2)
C42 0.150(5) 0.117(4) 0.124(4) -0.011(3) 0.066(4) -0.011(4)
C43 0.150(5) 0.117(4) 0.124(4) -0.011(3) 0.066(4) -0.011(4)
C44 0.150(5) 0.117(4) 0.124(4) -0.011(3) 0.066(4) -0.011(4)
C45 0.150(5) 0.117(4) 0.124(4) -0.011(3) 0.066(4) -0.011(4)
C46 0.150(5) 0.117(4) 0.124(4) -0.011(3) 0.066(4) -0.011(4)
C47 0.150(5) 0.117(4) 0.124(4) -0.011(3) 0.066(4) -0.011(4)
C48 0.150(5) 0.117(4) 0.124(4) -0.011(3) 0.066(4) -0.011(4)
C49 0.079(3) 0.066(2) 0.115(3) 0.007(2) 0.053(3) -0.005(2)
C50 0.079(3) 0.066(2) 0.115(3) 0.007(2) 0.053(3) -0.005(2)
C51 0.079(3) 0.066(2) 0.115(3) 0.007(2) 0.053(3) -0.005(2)
C52 0.079(3) 0.066(2) 0.115(3) 0.007(2) 0.053(3) -0.005(2)
C53 0.079(3) 0.066(2) 0.115(3) 0.007(2) 0.053(3) -0.005(2)
C54 0.136(5) 0.094(4) 0.169(6) -0.005(4) 0.077(5) -0.002(3)
C55 0.136(5) 0.094(4) 0.169(6) -0.005(4) 0.077(5) -0.002(3)
C56 0.136(5) 0.094(4) 0.169(6) -0.005(4) 0.077(5) -0.002(3)
C57 0.136(5) 0.094(4) 0.169(6) -0.005(4) 0.077(5) -0.002(3)
C58 0.136(5) 0.094(4) 0.169(6) -0.005(4) 0.077(5) -0.002(3)
C59 0.136(5) 0.094(4) 0.169(6) -0.005(4) 0.077(5) -0.002(3)
C60 0.136(5) 0.094(4) 0.169(6) -0.005(4) 0.077(5) -0.002(3)
C61 0.079(3) 0.066(2) 0.115(3) 0.007(2) 0.053(3) -0.005(2)
C62 0.079(3) 0.066(2) 0.115(3) 0.007(2) 0.053(3) -0.005(2)
C63 0.079(3) 0.066(2) 0.115(3) 0.007(2) 0.053(3) -0.005(2)
C64 0.079(3) 0.066(2) 0.115(3) 0.007(2) 0.053(3) -0.005(2)
C65 0.079(3) 0.066(2) 0.115(3) 0.007(2) 0.053(3) -0.005(2)
C66 0.136(5) 0.094(4) 0.169(6) -0.005(4) 0.077(5) -0.002(3)
C67 0.136(5) 0.094(4) 0.169(6) -0.005(4) 0.077(5) -0.002(3)
C68 0.136(5) 0.094(4) 0.169(6) -0.005(4) 0.077(5) -0.002(3)
C69 0.136(5) 0.094(4) 0.169(6) -0.005(4) 0.077(5) -0.002(3)
C70 0.136(5) 0.094(4) 0.169(6) -0.005(4) 0.077(5) -0.002(3)
C71 0.136(5) 0.094(4) 0.169(6) -0.005(4) 0.077(5) -0.002(3)
C72 0.136(5) 0.094(4) 0.169(6) -0.005(4) 0.077(5) -0.002(3)
N1 0.084(3) 0.066(2) 0.073(2) -0.0019(17) 0.045(2) -0.0043(19)
N2 0.084(3) 0.066(2) 0.073(2) -0.0019(17) 0.045(2) -0.0043(19)
N3 0.113(4) 0.079(3) 0.075(3) -0.003(2) 0.039(3) -0.019(2)
N4 0.113(4) 0.079(3) 0.075(3) -0.003(2) 0.039(3) -0.019(2)
N5 0.079(3) 0.066(2) 0.115(3) 0.007(2) 0.053(3) -0.005(2)
N6 0.079(3) 0.066(2) 0.115(3) 0.007(2) 0.053(3) -0.005(2)
Os1 0.0943(3) 0.0537(2) 0.0635(2) 0.0001(5) 0.0394(2) -0.0124(5)

loop_
_atom_type_symbol
_atom_type_description
_atom_type_scat_dispersion_real
_atom_type_scat_dispersion_imag
_atom_type_scat_source
C C 0.0033 0.0016 'International Tables Vol C Tables 4.2.6.8 and 6.1.1.4'
H H 0.0000 0.0000 'International Tables Vol C Tables 4.2.6.8 and 6.1.1.4'
F F 0.0171 0.0103 'International Tables Vol C Tables 4.2.6.8 and 6.1.1.4'
N N 0.0061 0.0033 'International Tables Vol C Tables 4.2.6.8 and 6.1.1.4'
O O 0.0106 0.0060 'International Tables Vol C Tables 4.2.6.8 and 6.1.1.4'
Os Os -1.2165 7.6030 'International Tables Vol C Tables 4.2.6.8 and 6.1.1.4'
S S 0.1246 0.1234 'International Tables Vol C Tables 4.2.6.8 and 6.1.1.4'

loop_
_geom_angle_atom_site_label_1
_geom_angle_atom_site_label_2
_geom_angle_atom_site_label_3
_geom_angle
_geom_angle_site_symmetry_1
_geom_angle_site_symmetry_3
_geom_angle_publ_flag
N1 C1 C2 123.0(13) . . ?
N1 C1 H1A 118.5 . . ?
C2 C1 H1A 118.5 . . ?
C1 C2 C3 117.1(12) . . ?
C1 C2 C6 125.3(13) . . ?
C3 C2 C6 117.6(13) . . ?
C4 C3 C2 118.6(13) . . ?
C4 C3 C9 126.0(12) . . ?
C2 C3 C9 115.1(11) . . ?
C5 C4 C3 120.1(12) . . ?
C5 C4 H4A 120.0 . . ?
C3 C4 H4A 120.0 . . ?
C4 C5 N1 122.3(11) . . ?
C4 C5 C13 124.7(11) . . ?
N1 C5 C13 112.9(11) . . ?
C2 C6 C10 106.1(12) . . ?
C2 C6 C7 108.7(13) . . ?
C10 C6 C7 88.9(13) . . ?
C2 C6 H6 116.5 . . ?
C10 C6 H6 116.5 . . ?
C7 C6 H6 116.5 . . ?
C12 C7 C6 116.8(15) . . ?
C12 C7 C11 111.1(13) . . ?
C6 C7 C11 112.3(13) . . ?
C12 C7 C8 117.7(13) . . ?
C6 C7 C8 85.0(12) . . ?
C11 C7 C8 111.6(13) . . ?
C9 C8 C10 110.3(14) . . ?
C9 C8 C7 109.8(13) . . ?
C10 C8 C7 84.8(12) . . ?
C9 C8 H8 115.9 . . ?
C10 C8 H8 115.9 . . ?
C7 C8 H8 115.9 . . ?
C8 C9 C3 113.3(14) . . ?
C8 C9 H9A 108.9 . . ?
C3 C9 H9A 108.9 . . ?
C8 C9 H9B 108.9 . . ?
C3 C9 H9B 108.9 . . ?
H9A C9 H9B 107.7 . . ?
C6 C10 C8 88.1(12) . . ?
C6 C10 H10A 114.0 . . ?
C8 C10 H10A 114.0 . . ?
C6 C10 H10B 114.0 . . ?
C8 C10 H10B 114.0 . . ?
H10A C10 H10B 111.2 . . ?
C7 C11 H11A 109.5 . . ?
C7 C11 H11B 109.5 . . ?
H11A C11 H11B 109.5 . . ?
C7 C11 H11C 109.5 . . ?
H11A C11 H11C 109.5 . . ?
H11B C11 H11C 109.5 . . ?
C7 C12 H12A 109.5 . . ?
C7 C12 H12B 109.5 . . ?
H12A C12 H12B 109.5 . . ?
C7 C12 H12C 109.5 . . ?
H12A C12 H12C 109.5 . . ?
H12B C12 H12C 109.5 . . ?
N2 C13 C14 121.5(12) . . ?
N2 C13 C5 117.8(12) . . ?
C14 C13 C5 120.5(13) . . ?
C15 C14 C13 116.1(13) . . ?
C15 C14 H14A 121.9 . . ?
C13 C14 H14A 121.9 . . ?
C16 C15 C14 119.6(12) . . ?
C16 C15 C21 124.6(13) . . ?
C14 C15 C21 115.8(13) . . ?
C15 C16 C17 120.5(13) . . ?
C15 C16 C18 116.0(12) . . ?
C17 C16 C18 123.5(14) . . ?
N2 C17 C16 123.8(14) . . ?
N2 C17 H17A 118.1 . . ?
C16 C17 H17A 118.1 . . ?
C16 C18 C22 104.2(13) . . ?
C16 C18 C19 105.5(13) . . ?
C22 C18 C19 81.8(11) . . ?
C16 C18 H18 119.5 . . ?
C22 C18 H18 119.5 . . ?
C19 C18 H18 119.5 . . ?
C20 C19 C18 83.7(13) . . ?
C20 C19 C23 112.4(15) . . ?
C18 C19 C23 100.8(13) . . ?
C20 C19 C24 135.2(17) . . ?
C18 C19 C24 116.4(13) . . ?
C23 C19 C24 102.9(13) . . ?
C22 C20 C19 101.4(16) . . ?
C22 C20 C21 108.1(13) . . ?
C19 C20 C21 109.6(14) . . ?
C22 C20 H20 112.4 . . ?
C19 C20 H20 112.4 . . ?
C21 C20 H20 112.4 . . ?
C15 C21 C20 100.5(13) . . ?
C15 C21 H21A 111.7 . . ?
C20 C21 H21A 111.7 . . ?
C15 C21 H21B 111.7 . . ?
C20 C21 H21B 111.7 . . ?
H21A C21 H21B 109.4 . . ?
C20 C22 C18 84.9(13) . . ?
C20 C22 H22A 114.5 . . ?
C18 C22 H22A 114.5 . . ?
C20 C22 H22B 114.5 . . ?
C18 C22 H22B 114.5 . . ?
H22A C22 H22B 111.6 . . ?
C19 C23 H23A 109.5 . . ?
C19 C23 H23B 109.5 . . ?
H23A C23 H23B 109.5 . . ?
C19 C23 H23C 109.5 . . ?
H23A C23 H23C 109.5 . . ?
H23B C23 H23C 109.5 . . ?
C19 C24 H24A 109.5 . . ?
C19 C24 H24B 109.5 . . ?
H24A C24 H24B 109.5 . . ?
C19 C24 H24C 109.5 . . ?
H24A C24 H24C 109.5 . . ?
H24B C24 H24C 109.5 . . ?
N3 C25 C26 122.1(15) . . ?
N3 C25 H25A 118.9 . . ?
C26 C25 H25A 118.9 . . ?
C27 C26 C30 124.9(17) . . ?
C27 C26 C25 115.7(17) . . ?
C30 C26 C25 119.0(17) . . ?
C26 C27 C28 128.4(16) . . ?
C26 C27 C33 118.2(18) . . ?
C28 C27 C33 112.6(16) . . ?
C27 C28 C29 112.0(15) . . ?
C27 C28 H28A 124.0 . . ?
C29 C28 H28A 124.0 . . ?
C37 C29 N3 114.1(14) . . ?
C37 C29 C28 122.2(15) . . ?
N3 C29 C28 123.7(16) . . ?
C26 C30 C34 100.7(18) . . ?
C26 C30 C31 108.7(18) . . ?
C34 C30 C31 87.6(16) . . ?
C26 C30 C32 87.2(16) . . ?
C34 C30 C32 46.1(11) . . ?
C31 C30 C32 50.8(12) . . ?
C26 C30 H30 118.2 . . ?
C34 C30 H30 118.2 . . ?
C31 C30 H30 118.2 . . ?
C32 C30 H30 154.1 . . ?
C35 C31 C36 116(2) . . ?
C35 C31 C32 122.6(19) . . ?
C36 C31 C32 114(2) . . ?
C35 C31 C30 107.6(19) . . ?
C36 C31 C30 114.1(18) . . ?
C32 C31 C30 75.0(15) . . ?
C33 C32 C34 112(2) . . ?
C33 C32 C31 125(2) . . ?
C34 C32 C31 95(2) . . ?
C33 C32 C30 107.8(17) . . ?
C34 C32 C30 51.1(13) . . ?
C31 C32 C30 54.2(13) . . ?
C33 C32 H32 108.0 . . ?
C34 C32 H32 108.0 . . ?
C31 C32 H32 108.0 . . ?
C30 C32 H32 143.6 . . ?
C32 C33 C27 101.3(19) . . ?
C32 C33 H33A 111.5 . . ?
C27 C33 H33A 111.5 . . ?
C32 C33 H33B 111.5 . . ?
C27 C33 H33B 111.5 . . ?
H33A C33 H33B 109.3 . . ?
C32 C34 C30 82.8(17) . . ?
C32 C34 H34A 114.8 . . ?
C30 C34 H34A 114.8 . . ?
C32 C34 H34B 114.8 . . ?
C30 C34 H34B 114.8 . . ?
H34A C34 H34B 111.9 . . ?
C31 C35 H35A 109.5 . . ?
C31 C35 H35B 109.5 . . ?
H35A C35 H35B 109.5 . . ?
C31 C35 H35C 109.5 . . ?
H35A C35 H35C 109.5 . . ?
H35B C35 H35C 109.5 . . ?
C31 C36 H36A 109.5 . . ?
C31 C36 H36B 109.5 . . ?
H36A C36 H36B 109.5 . . ?
C31 C36 H36C 109.5 . . ?
H36A C36 H36C 109.5 . . ?
H36B C36 H36C 109.5 . . ?
C29 C37 N4 118.2(13) . . ?
C29 C37 C38 127.1(14) . . ?
N4 C37 C38 113.4(16) . . ?
C39 C38 C37 124.2(14) . . ?
C39 C38 H38A 117.9 . . ?
C37 C38 H38A 117.9 . . ?
C40 C39 C38 114.5(16) . . ?
C40 C39 C45 125.2(18) . . ?
C38 C39 C45 120.0(14) . . ?
C39 C40 C41 124.7(18) . . ?
C39 C40 C42 115.2(17) . . ?
C41 C40 C42 120.0(16) . . ?
N4 C41 C40 117.6(16) . . ?
N4 C41 H41A 121.2 . . ?
C40 C41 H41A 121.2 . . ?
C40 C42 C43 109.0(17) . . ?
C40 C42 C46 109.4(18) . . ?
C43 C42 C46 85.0(17) . . ?
C40 C42 H42 116.4 . . ?
C43 C42 H42 116.4 . . ?
C46 C42 H42 116.4 . . ?
C42 C43 C48 120(2) . . ?
C42 C43 C47 116.6(18) . . ?
C48 C43 C47 108.5(17) . . ?
C42 C43 C44 90.2(17) . . ?
C48 C43 C44 111.0(17) . . ?
C47 C43 C44 109.1(19) . . ?
C45 C44 C43 114(2) . . ?
C45 C44 C46 114(2) . . ?
C43 C44 C46 79.4(15) . . ?
C45 C44 H44 114.9 . . ?
C43 C44 H44 114.9 . . ?
C46 C44 H44 114.9 . . ?
C44 C45 C39 106.7(19) . . ?
C44 C45 H45A 110.4 . . ?
C39 C45 H45A 110.4 . . ?
C44 C45 H45B 110.4 . . ?
C39 C45 H45B 110.4 . . ?
H45A C45 H45B 108.6 . . ?
C42 C46 C44 85.6(16) . . ?
C42 C46 H46A 114.4 . . ?
C44 C46 H46A 114.4 . . ?
C42 C46 H46B 114.4 . . ?
C44 C46 H46B 114.4 . . ?
H46A C46 H46B 111.5 . . ?
C43 C47 H47A 109.5 . . ?
C43 C47 H47B 109.5 . . ?
H47A C47 H47B 109.5 . . ?
C43 C47 H47C 109.5 . . ?
H47A C47 H47C 109.5 . . ?
H47B C47 H47C 109.5 . . ?
C43 C48 H48A 109.5 . . ?
C43 C48 H48B 109.5 . . ?
H48A C48 H48B 109.5 . . ?
C43 C48 H48C 109.5 . . ?
H48A C48 H48C 109.5 . . ?
H48B C48 H48C 109.5 . . ?
N5 C49 C50 127.6(13) . . ?
N5 C49 H49A 116.2 . . ?
C50 C49 H49A 116.2 . . ?
C54 C50 C49 129.4(17) . . ?
C54 C50 C51 114.8(18) . . ?
C49 C50 C51 115.9(14) . . ?
C52 C51 C50 117.1(14) . . ?
C52 C51 C57 127.6(14) . . ?
C50 C51 C57 115.3(15) . . ?
C53 C52 C51 123.7(13) . . ?
C53 C52 H52A 118.1 . . ?
C51 C52 H52A 118.1 . . ?
C52 C53 C61 125.5(12) . . ?
C52 C53 N5 119.5(13) . . ?
C61 C53 N5 114.6(12) . . ?
C50 C54 C55 120(2) . . ?
C50 C54 C58 117(2) . . ?
C55 C54 C58 84.1(16) . . ?
C50 C54 H54 111.1 . . ?
C55 C54 H54 111.1 . . ?
C58 C54 H54 111.1 . . ?
C60 C55 C54 119.8(19) . . ?
C60 C55 C56 113.4(17) . . ?
C54 C55 C56 79.0(17) . . ?
C60 C55 C59 111(2) . . ?
C54 C55 C59 115.0(17) . . ?
C56 C55 C59 115.0(17) . . ?
C57 C56 C58 119(2) . . ?
C57 C56 C55 108.0(17) . . ?
C58 C56 C55 87.1(16) . . ?
C57 C56 H56 113.1 . . ?
C58 C56 H56 113.1 . . ?
C55 C56 H56 113.1 . . ?
C56 C57 C51 110.4(18) . . ?
C56 C57 H57A 109.6 . . ?
C51 C57 H57A 109.6 . . ?
C56 C57 H57B 109.6 . . ?
C51 C57 H57B 109.6 . . ?
H57A C57 H57B 108.1 . . ?
C56 C58 C54 83.3(16) . . ?
C56 C58 H58A 114.8 . . ?
C54 C58 H58A 114.8 . . ?
C56 C58 H58B 114.8 . . ?
C54 C58 H58B 114.8 . . ?
H58A C58 H58B 111.8 . . ?
C55 C59 H59A 109.5 . . ?
C55 C59 H59B 109.5 . . ?
H59A C59 H59B 109.5 . . ?
C55 C59 H59C 109.5 . . ?
H59A C59 H59C 109.5 . . ?
H59B C59 H59C 109.5 . . ?
C55 C60 H60A 109.5 . . ?
C55 C60 H60B 109.5 . . ?
H60A C60 H60B 109.5 . . ?
C55 C60 H60C 109.5 . . ?
H60A C60 H60C 109.5 . . ?
H60B C60 H60C 109.5 . . ?
C62 C61 C53 130.0(14) . . ?
C62 C61 N6 116.6(14) . . ?
C53 C61 N6 113.3(12) . . ?
C61 C62 C63 121.7(14) . . ?
C61 C62 H62A 119.1 . . ?
C63 C62 H62A 119.1 . . ?
C64 C63 C62 121.2(14) . . ?
C64 C63 C69 127.3(14) . . ?
C62 C63 C69 110.1(14) . . ?
C63 C64 C65 119.4(15) . . ?
C63 C64 C66 121.9(14) . . ?
C65 C64 C66 118.7(15) . . ?
N6 C65 C64 122.9(14) . . ?
N6 C65 H65A 118.5 . . ?
C64 C65 H65A 118.5 . . ?
C64 C66 C67 100.7(15) . . ?
C64 C66 C70 96.3(15) . . ?
C67 C66 C70 76.3(15) . . ?
C64 C66 H66 123.9 . . ?
C67 C66 H66 123.9 . . ?
C70 C66 H66 123.9 . . ?
C68 C67 C71 118(2) . . ?
C68 C67 C72 112(2) . . ?
C71 C67 C72 110(2) . . ?
C68 C67 C66 103(2) . . ?
C71 C67 C66 101.1(17) . . ?
C72 C67 C66 112.0(17) . . ?
C67 C68 C69 117(2) . . ?
C67 C68 C70 89.7(19) . . ?
C69 C68 C70 103.4(17) . . ?
C67 C68 H68 114.4 . . ?
C69 C68 H68 114.4 . . ?
C70 C68 H68 114.4 . . ?
C68 C69 C63 99.8(16) . . ?
C68 C69 H69A 111.8 . . ?
C63 C69 H69A 111.8 . . ?
C68 C69 H69B 111.8 . . ?
C63 C69 H69B 111.8 . . ?
H69A C69 H69B 109.5 . . ?
C68 C70 C66 82.1(15) . . ?
C68 C70 H70A 114.9 . . ?
C66 C70 H70A 114.9 . . ?
C68 C70 H70B 114.9 . . ?
C66 C70 H70B 114.9 . . ?
H70A C70 H70B 112.0 . . ?
C67 C71 H71A 109.5 . . ?
C67 C71 H71B 109.5 . . ?
H71A C71 H71B 109.5 . . ?
C67 C71 H71C 109.5 . . ?
H71A C71 H71C 109.5 . . ?
H71B C71 H71C 109.5 . . ?
C67 C72 H72A 109.5 . . ?
C67 C72 H72B 109.5 . . ?
H72A C72 H72B 109.5 . . ?
C67 C72 H72C 109.5 . . ?
H72A C72 H72C 109.5 . . ?
H72B C72 H72C 109.5 . . ?
C1 N1 C5 118.7(11) . . ?
C1 N1 Os1 125.7(9) . . ?
C5 N1 Os1 115.3(8) . . ?
C13 N2 C17 118.4(12) . . ?
C13 N2 Os1 115.9(9) . . ?
C17 N2 Os1 125.5(10) . . ?
C25 N3 C29 117.4(14) . . ?
C25 N3 Os1 125.3(11) . . ?
C29 N3 Os1 117.3(12) . . ?
C41 N4 C37 124.5(14) . . ?
C41 N4 Os1 122.7(11) . . ?
C37 N4 Os1 111.3(11) . . ?
C49 N5 C53 116.2(12) . . ?
C49 N5 Os1 126.9(10) . . ?
C53 N5 Os1 116.8(9) . . ?
C65 N6 C61 117.9(12) . . ?
C65 N6 Os1 125.3(10) . . ?
C61 N6 Os1 116.3(9) . . ?
N5 Os1 N3 175.9(6) . . ?
N5 Os1 N6 78.0(5) . . ?
N3 Os1 N6 99.1(5) . . ?
N5 Os1 N2 98.1(4) . . ?
N3 Os1 N2 85.0(4) . . ?
N6 Os1 N2 175.8(5) . . ?
N5 Os1 N1 86.1(5) . . ?
N3 Os1 N1 97.3(5) . . ?
N6 Os1 N1 100.6(5) . . ?
N2 Os1 N1 77.7(4) . . ?
N5 Os1 N4 99.1(5) . . ?
N3 Os1 N4 77.7(5) . . ?
N6 Os1 N4 84.6(5) . . ?
N2 Os1 N4 97.4(5) . . ?
N1 Os1 N4 173.4(5) . . ?

loop_
_geom_bond_atom_site_label_1
_geom_bond_atom_site_label_2
_geom_bond_distance
_geom_bond_site_symmetry_2
_geom_bond_publ_flag
C1 N1 1.321(15) . ?
C1 C2 1.366(19) . ?
C1 H1A 0.9500 . ?
C2 C3 1.437(18) . ?
C2 C6 1.51(2) . ?
C3 C4 1.364(17) . ?
C3 C9 1.55(2) . ?
C4 C5 1.331(16) . ?
C4 H4A 0.9500 . ?
C5 N1 1.370(14) . ?
C5 C13 1.458(17) . ?
C6 C10 1.55(2) . ?
C6 C7 1.55(2) . ?
C6 H6 1.0000 . ?
C7 C12 1.53(2) . ?
C7 C11 1.55(2) . ?
C7 C8 1.65(2) . ?
C8 C9 1.46(2) . ?
C8 C10 1.57(2) . ?
C8 H8 1.0000 . ?
C9 H9A 0.9900 . ?
C9 H9B 0.9900 . ?
C10 H10A 0.9900 . ?
C10 H10B 0.9900 . ?
C11 H11A 0.9800 . ?
C11 H11B 0.9800 . ?
C11 H11C 0.9800 . ?
C12 H12A 0.9800 . ?
C12 H12B 0.9800 . ?
C12 H12C 0.9800 . ?
C13 N2 1.292(17) . ?
C13 C14 1.447(18) . ?
C14 C15 1.420(18) . ?
C14 H14A 0.9500 . ?
C15 C16 1.298(19) . ?
C15 C21 1.55(2) . ?
C16 C17 1.347(17) . ?
C16 C18 1.53(2) . ?
C17 N2 1.339(16) . ?
C17 H17A 0.9500 . ?
C18 C22 1.59(2) . ?
C18 C19 1.61(2) . ?
C18 H18 1.0000 . ?
C19 C20 1.36(2) . ?
C19 C23 1.63(2) . ?
C19 C24 1.63(2) . ?
C20 C22 1.35(2) . ?
C20 C21 1.67(2) . ?
C20 H20 1.0000 . ?
C21 H21A 0.9900 . ?
C21 H21B 0.9900 . ?
C22 H22A 0.9900 . ?
C22 H22B 0.9900 . ?
C23 H23A 0.9800 . ?
C23 H23B 0.9800 . ?
C23 H23C 0.9800 . ?
C24 H24A 0.9800 . ?
C24 H24B 0.9800 . ?
C24 H24C 0.9800 . ?
C25 N3 1.35(2) . ?
C25 C26 1.49(2) . ?
C25 H25A 0.9500 . ?
C26 C27 1.30(2) . ?
C26 C30 1.41(3) . ?
C27 C28 1.40(2) . ?
C27 C33 1.51(2) . ?
C28 C29 1.48(2) . ?
C28 H28A 0.9500 . ?
C29 C37 1.37(2) . ?
C29 N3 1.38(2) . ?
C30 C34 1.60(3) . ?
C30 C31 1.71(3) . ?
C30 C32 2.04(3) . ?
C30 H30 1.0000 . ?
C31 C35 1.47(3) . ?
C31 C36 1.50(3) . ?
C31 C32 1.64(3) . ?
C32 C33 1.43(3) . ?
C32 C34 1.48(3) . ?
C32 H32 1.0000 . ?
C33 H33A 0.9900 . ?
C33 H33B 0.9900 . ?
C34 H34A 0.9900 . ?
C34 H34B 0.9900 . ?
C35 H35A 0.9800 . ?
C35 H35B 0.9800 . ?
C35 H35C 0.9800 . ?
C36 H36A 0.9800 . ?
C36 H36B 0.9800 . ?
C36 H36C 0.9800 . ?
C37 N4 1.383(18) . ?
C37 C38 1.406(19) . ?
C38 C39 1.39(2) . ?
C38 H38A 0.9500 . ?
C39 C40 1.33(2) . ?
C39 C45 1.51(3) . ?
C40 C41 1.39(2) . ?
C40 C42 1.46(3) . ?
C41 N4 1.30(2) . ?
C41 H41A 0.9500 . ?
C42 C43 1.51(3) . ?
C42 C46 1.58(3) . ?
C42 H42 1.0000 . ?
C43 C48 1.53(4) . ?
C43 C47 1.59(3) . ?
C43 C44 1.61(3) . ?
C44 C45 1.41(3) . ?
C44 C46 1.67(3) . ?
C44 H44 1.0000 . ?
C45 H45A 0.9900 . ?
C45 H45B 0.9900 . ?
C46 H46A 0.9900 . ?
C46 H46B 0.9900 . ?
C47 H47A 0.9800 . ?
C47 H47B 0.9800 . ?
C47 H47C 0.9800 . ?
C48 H48A 0.9800 . ?
C48 H48B 0.9800 . ?
C48 H48C 0.9800 . ?
C49 N5 1.337(18) . ?
C49 C50 1.40(2) . ?
C49 H49A 0.9500 . ?
C50 C54 1.23(2) . ?
C50 C51 1.439(19) . ?
C51 C52 1.41(2) . ?
C51 C57 1.49(3) . ?
C52 C53 1.374(19) . ?
C52 H52A 0.9500 . ?
C53 C61 1.40(2) . ?
C53 N5 1.426(16) . ?
C54 C55 1.60(3) . ?
C54 C58 1.59(3) . ?
C54 H54 1.0000 . ?
C55 C60 1.51(3) . ?
C55 C56 1.62(3) . ?
C55 C59 1.64(3) . ?
C56 C57 1.43(3) . ?
C56 C58 1.48(3) . ?
C56 H56 1.0000 . ?
C57 H57A 0.9900 . ?
C57 H57B 0.9900 . ?
C58 H58A 0.9900 . ?
C58 H58B 0.9900 . ?
C59 H59A 0.9800 . ?
C59 H59B 0.9800 . ?
C59 H59C 0.9800 . ?
C60 H60A 0.9800 . ?
C60 H60B 0.9800 . ?
C60 H60C 0.9800 . ?
C61 C62 1.363(19) . ?
C61 N6 1.412(19) . ?
C62 C63 1.41(2) . ?
C62 H62A 0.9500 . ?
C63 C64 1.24(2) . ?
C63 C69 1.63(2) . ?
C64 C65 1.394(19) . ?
C64 C66 1.57(3) . ?
C65 N6 1.347(18) . ?
C65 H65A 0.9500 . ?
C66 C67 1.67(3) . ?
C66 C70 1.76(3) . ?
C66 H66 1.0000 . ?
C67 C68 1.24(3) . ?
C67 C71 1.54(3) . ?
C67 C72 1.56(3) . ?
C68 C69 1.60(3) . ?
C68 C70 1.73(3) . ?
C68 H68 1.0000 . ?
C69 H69A 0.9900 . ?
C69 H69B 0.9900 . ?
C70 H70A 0.9900 . ?
C70 H70B 0.9900 . ?
C71 H71A 0.9800 . ?
C71 H71B 0.9800 . ?
C71 H71C 0.9800 . ?
C72 H72A 0.9800 . ?
C72 H72B 0.9800 . ?
C72 H72C 0.9800 . ?
N1 Os1 2.079(11) . ?
N2 Os1 2.066(10) . ?
N3 Os1 2.020(13) . ?
N4 Os1 2.115(13) . ?
N5 Os1 2.002(13) . ?
N6 Os1 2.056(11) . ?

loop_
_geom_torsion_atom_site_label_1
_geom_torsion_atom_site_label_2
_geom_torsion_atom_site_label_3
_geom_torsion_atom_site_label_4
_geom_torsion
_geom_torsion_site_symmetry_1
_geom_torsion_site_symmetry_2
_geom_torsion_site_symmetry_3
_geom_torsion_site_symmetry_4
_geom_torsion_publ_flag
N1 C1 C2 C3 2.9(19) . . . . ?
N1 C1 C2 C6 -178.4(12) . . . . ?
C1 C2 C3 C4 -4.8(17) . . . . ?
C6 C2 C3 C4 176.4(12) . . . . ?
C1 C2 C3 C9 -179.5(12) . . . . ?
C6 C2 C3 C9 1.7(17) . . . . ?
C2 C3 C4 C5 5.0(17) . . . . ?
C9 C3 C4 C5 179.0(12) . . . . ?
C3 C4 C5 N1 -3.2(17) . . . . ?
C3 C4 C5 C13 -177.8(11) . . . . ?
C1 C2 C6 C10 -132.8(14) . . . . ?
C3 C2 C6 C10 46.0(16) . . . . ?
C1 C2 C6 C7 132.7(14) . . . . ?
C3 C2 C6 C7 -48.5(16) . . . . ?
C2 C6 C7 C12 -38.7(18) . . . . ?
C10 C6 C7 C12 -145.4(13) . . . . ?
C2 C6 C7 C11 -168.8(13) . . . . ?
C10 C6 C7 C11 84.5(14) . . . . ?
C2 C6 C7 C8 79.9(13) . . . . ?
C10 C6 C7 C8 -26.8(11) . . . . ?
C12 C7 C8 C9 34(2) . . . . ?
C6 C7 C8 C9 -83.3(15) . . . . ?
C11 C7 C8 C9 164.7(14) . . . . ?
C12 C7 C8 C10 144.2(16) . . . . ?
C6 C7 C8 C10 26.5(11) . . . . ?
C11 C7 C8 C10 -85.6(15) . . . . ?
C10 C8 C9 C3 -43.1(17) . . . . ?
C7 C8 C9 C3 48.7(18) . . . . ?
C4 C3 C9 C8 -177.5(13) . . . . ?
C2 C3 C9 C8 -3.2(18) . . . . ?
C2 C6 C10 C8 -81.0(13) . . . . ?
C7 C6 C10 C8 28.2(11) . . . . ?
C9 C8 C10 C6 82.8(14) . . . . ?
C7 C8 C10 C6 -26.5(11) . . . . ?
C4 C5 C13 N2 168.4(12) . . . . ?
N1 C5 C13 N2 -6.7(16) . . . . ?
C4 C5 C13 C14 -7.0(18) . . . . ?
N1 C5 C13 C14 177.9(10) . . . . ?
N2 C13 C14 C15 1.9(18) . . . . ?
C5 C13 C14 C15 177.2(11) . . . . ?
C13 C14 C15 C16 1.5(18) . . . . ?
C13 C14 C15 C21 -179.5(11) . . . . ?
C14 C15 C16 C17 -4.2(19) . . . . ?
C21 C15 C16 C17 176.8(12) . . . . ?
C14 C15 C16 C18 178.2(11) . . . . ?
C21 C15 C16 C18 -0.8(19) . . . . ?
C15 C16 C17 N2 4(2) . . . . ?
C18 C16 C17 N2 -178.7(12) . . . . ?
C15 C16 C18 C22 43.0(16) . . . . ?
C17 C16 C18 C22 -134.5(13) . . . . ?
C15 C16 C18 C19 -42.2(17) . . . . ?
C17 C16 C18 C19 140.3(14) . . . . ?
C16 C18 C19 C20 83.1(14) . . . . ?
C22 C18 C19 C20 -19.4(12) . . . . ?
C16 C18 C19 C23 -165.2(12) . . . . ?
C22 C18 C19 C23 92.3(13) . . . . ?
C16 C18 C19 C24 -54.9(19) . . . . ?
C22 C18 C19 C24 -157.4(15) . . . . ?
C18 C19 C20 C22 23.3(14) . . . . ?
C23 C19 C20 C22 -75.9(17) . . . . ?
C24 C19 C20 C22 144.9(18) . . . . ?
C18 C19 C20 C21 -90.9(13) . . . . ?
C23 C19 C20 C21 170.0(12) . . . . ?
C24 C19 C20 C21 31(3) . . . . ?
C16 C15 C21 C20 0.6(18) . . . . ?
C14 C15 C21 C20 -178.3(11) . . . . ?
C22 C20 C21 C15 -54.6(16) . . . . ?
C19 C20 C21 C15 55.1(16) . . . . ?
C19 C20 C22 C18 -23.6(14) . . . . ?
C21 C20 C22 C18 91.6(14) . . . . ?
C16 C18 C22 C20 -84.5(14) . . . . ?
C19 C18 C22 C20 19.5(12) . . . . ?
N3 C25 C26 C27 9(2) . . . . ?
N3 C25 C26 C30 -177.5(15) . . . . ?
C30 C26 C27 C28 178.3(17) . . . . ?
C25 C26 C27 C28 -8(2) . . . . ?
C30 C26 C27 C33 9(3) . . . . ?
C25 C26 C27 C33 -177.3(15) . . . . ?
C26 C27 C28 C29 6(2) . . . . ?
C33 C27 C28 C29 175.7(14) . . . . ?
C27 C28 C29 C37 174.8(15) . . . . ?
C27 C28 C29 N3 -4(2) . . . . ?
C27 C26 C30 C34 37(2) . . . . ?
C25 C26 C30 C34 -135.9(16) . . . . ?
C27 C26 C30 C31 -54(2) . . . . ?
C25 C26 C30 C31 133.0(16) . . . . ?
C27 C26 C30 C32 -7(2) . . . . ?
C25 C26 C30 C32 179.8(14) . . . . ?
C26 C30 C31 C35 -170.0(17) . . . . ?
C34 C30 C31 C35 90(2) . . . . ?
C32 C30 C31 C35 120(2) . . . . ?
C26 C30 C31 C36 -40(3) . . . . ?
C34 C30 C31 C36 -140(2) . . . . ?
C32 C30 C31 C36 -110(2) . . . . ?
C26 C30 C31 C32 70.0(18) . . . . ?
C34 C30 C31 C32 -30.6(16) . . . . ?
C35 C31 C32 C33 171(2) . . . . ?
C36 C31 C32 C33 22(3) . . . . ?
C30 C31 C32 C33 -88(2) . . . . ?
C35 C31 C32 C34 -68(3) . . . . ?
C36 C31 C32 C34 143.6(19) . . . . ?
C30 C31 C32 C34 33.4(16) . . . . ?
C35 C31 C32 C30 -102(2) . . . . ?
C36 C31 C32 C30 110(2) . . . . ?
C26 C30 C32 C33 3.3(19) . . . . ?
C34 C30 C32 C33 -105(2) . . . . ?
C31 C30 C32 C33 120(2) . . . . ?
C26 C30 C32 C34 108(2) . . . . ?
C31 C30 C32 C34 -135(2) . . . . ?
C26 C30 C32 C31 -117.0(18) . . . . ?
C34 C30 C32 C31 135(2) . . . . ?
C34 C32 C33 C27 -54(2) . . . . ?
C31 C32 C33 C27 59(3) . . . . ?
C30 C32 C33 C27 0(2) . . . . ?
C26 C27 C33 C32 -5(2) . . . . ?
C28 C27 C33 C32 -175.4(16) . . . . ?
C33 C32 C34 C30 95(2) . . . . ?
C31 C32 C34 C30 -35.0(17) . . . . ?
C26 C30 C34 C32 -75.4(19) . . . . ?
C31 C30 C34 C32 33.1(17) . . . . ?
N3 C29 C37 N4 -12(2) . . . . ?
C28 C29 C37 N4 169.4(13) . . . . ?
N3 C29 C37 C38 -177.6(16) . . . . ?
C28 C29 C37 C38 3(3) . . . . ?
C29 C37 C38 C39 177.1(17) . . . . ?
N4 C37 C38 C39 11(2) . . . . ?
C37 C38 C39 C40 -4(2) . . . . ?
C37 C38 C39 C45 170.7(17) . . . . ?
C38 C39 C40 C41 -3(2) . . . . ?
C45 C39 C40 C41 -177.3(16) . . . . ?
C38 C39 C40 C42 179.9(15) . . . . ?
C45 C39 C40 C42 6(2) . . . . ?
C39 C40 C41 N4 2(2) . . . . ?
C42 C40 C41 N4 179.1(15) . . . . ?
C39 C40 C42 C43 -48(2) . . . . ?
C41 C40 C42 C43 135.4(18) . . . . ?
C39 C40 C42 C46 44(2) . . . . ?
C41 C40 C42 C46 -133.3(17) . . . . ?
C40 C42 C43 C48 -40(3) . . . . ?
C46 C42 C43 C48 -148.6(19) . . . . ?
C40 C42 C43 C47 -173.6(17) . . . . ?
C46 C42 C43 C47 78(2) . . . . ?
C40 C42 C43 C44 74.7(19) . . . . ?
C46 C42 C43 C44 -34.1(16) . . . . ?
C42 C43 C44 C45 -79(2) . . . . ?
C48 C43 C44 C45 43(3) . . . . ?
C47 C43 C44 C45 162.7(19) . . . . ?
C42 C43 C44 C46 32.7(16) . . . . ?
C48 C43 C44 C46 155(2) . . . . ?
C47 C43 C44 C46 -85.7(18) . . . . ?
C43 C44 C45 C39 45(2) . . . . ?
C46 C44 C45 C39 -44(2) . . . . ?
C40 C39 C45 C44 -5(3) . . . . ?
C38 C39 C45 C44 -179.0(16) . . . . ?
C40 C42 C46 C44 -75.6(18) . . . . ?
C43 C42 C46 C44 32.8(16) . . . . ?
C45 C44 C46 C42 81(2) . . . . ?
C43 C44 C46 C42 -31.1(16) . . . . ?
N5 C49 C50 C54 179(2) . . . . ?
N5 C49 C50 C51 0(2) . . . . ?
C54 C50 C51 C52 -176.7(17) . . . . ?
C49 C50 C51 C52 3(2) . . . . ?
C54 C50 C51 C57 4(2) . . . . ?
C49 C50 C51 C57 -176.4(16) . . . . ?
C50 C51 C52 C53 -4(2) . . . . ?
C57 C51 C52 C53 175.4(17) . . . . ?
C51 C52 C53 C61 -169.7(15) . . . . ?
C51 C52 C53 N5 2(2) . . . . ?
C49 C50 C54 C55 131(2) . . . . ?
C51 C50 C54 C55 -49(3) . . . . ?
C49 C50 C54 C58 -130(2) . . . . ?
C51 C50 C54 C58 50(3) . . . . ?
C50 C54 C55 C60 -166(2) . . . . ?
C58 C54 C55 C60 76(2) . . . . ?
C50 C54 C55 C56 83(2) . . . . ?
C58 C54 C55 C56 -35.3(13) . . . . ?
C50 C54 C55 C59 -30(3) . . . . ?
C58 C54 C55 C59 -147.8(18) . . . . ?
C60 C55 C56 C57 160(2) . . . . ?
C54 C55 C56 C57 -82(2) . . . . ?
C59 C55 C56 C57 31(3) . . . . ?
C60 C55 C56 C58 -80(2) . . . . ?
C54 C55 C56 C58 38.3(14) . . . . ?
C59 C55 C56 C58 151.0(19) . . . . ?
C58 C56 C57 C51 -37(3) . . . . ?
C55 C56 C57 C51 60(2) . . . . ?
C52 C51 C57 C56 169.5(17) . . . . ?
C50 C51 C57 C56 -11(3) . . . . ?
C57 C56 C58 C54 71(2) . . . . ?
C55 C56 C58 C54 -37.8(15) . . . . ?
C50 C54 C58 C56 -82(2) . . . . ?
C55 C54 C58 C56 38.7(15) . . . . ?
C52 C53 C61 C62 -11(3) . . . . ?
N5 C53 C61 C62 176.6(16) . . . . ?
C52 C53 C61 N6 172.5(14) . . . . ?
N5 C53 C61 N6 0.5(19) . . . . ?
C53 C61 C62 C63 -176.9(16) . . . . ?
N6 C61 C62 C63 -1(2) . . . . ?
C61 C62 C63 C64 -3(3) . . . . ?
C61 C62 C63 C69 -171.1(16) . . . . ?
C62 C63 C64 C65 5(3) . . . . ?
C69 C63 C64 C65 170.9(17) . . . . ?
C62 C63 C64 C66 -175.1(16) . . . . ?
C69 C63 C64 C66 -9(3) . . . . ?
C63 C64 C65 N6 -3(3) . . . . ?
C66 C64 C65 N6 176.7(15) . . . . ?
C63 C64 C66 C67 -27(2) . . . . ?
C65 C64 C66 C67 153.2(17) . . . . ?
C63 C64 C66 C70 51(2) . . . . ?
C65 C64 C66 C70 -129.7(16) . . . . ?
C64 C66 C67 C68 69(2) . . . . ?
C70 C66 C67 C68 -25.5(18) . . . . ?
C64 C66 C67 C71 -168.7(17) . . . . ?
C70 C66 C67 C71 97.3(17) . . . . ?
C64 C66 C67 C72 -52(2) . . . . ?
C70 C66 C67 C72 -146(2) . . . . ?
C71 C67 C68 C69 170.1(19) . . . . ?
C72 C67 C68 C69 41(3) . . . . ?
C66 C67 C68 C69 -80(2) . . . . ?
C71 C67 C68 C70 -85(2) . . . . ?
C72 C67 C68 C70 145.5(17) . . . . ?
C66 C67 C68 C70 25.2(17) . . . . ?
C67 C68 C69 C63 40(3) . . . . ?
C70 C68 C69 C63 -57(2) . . . . ?
C64 C63 C69 C68 10(3) . . . . ?
C62 C63 C69 C68 177.4(16) . . . . ?
C67 C68 C70 C66 -23.5(18) . . . . ?
C69 C68 C70 C66 94.7(18) . . . . ?
C64 C66 C70 C68 -81.7(14) . . . . ?
C67 C66 C70 C68 17.8(13) . . . . ?
C2 C1 N1 C5 -1.0(17) . . . . ?
C2 C1 N1 Os1 171.7(9) . . . . ?
C4 C5 N1 C1 1.1(16) . . . . ?
C13 C5 N1 C1 176.3(11) . . . . ?
C4 C5 N1 Os1 -172.4(9) . . . . ?
C13 C5 N1 Os1 2.8(12) . . . . ?
C14 C13 N2 C17 -2.3(18) . . . . ?
C5 C13 N2 C17 -177.8(11) . . . . ?
C14 C13 N2 Os1 -177.4(9) . . . . ?
C5 C13 N2 Os1 7.2(15) . . . . ?
C16 C17 N2 C13 -0.5(19) . . . . ?
C16 C17 N2 Os1 174.0(9) . . . . ?
C26 C25 N3 C29 -7(2) . . . . ?
C26 C25 N3 Os1 175.9(10) . . . . ?
C37 C29 N3 C25 -173.8(14) . . . . ?
C28 C29 N3 C25 5(2) . . . . ?
C37 C29 N3 Os1 3.4(18) . . . . ?
C28 C29 N3 Os1 -177.7(11) . . . . ?
C40 C41 N4 C37 6(2) . . . . ?
C40 C41 N4 Os1 171.1(10) . . . . ?
C29 C37 N4 C41 -179.5(15) . . . . ?
C38 C37 N4 C41 -12(2) . . . . ?
C29 C37 N4 Os1 13.8(18) . . . . ?
C38 C37 N4 Os1 -178.3(11) . . . . ?
C50 C49 N5 C53 -2(2) . . . . ?
C50 C49 N5 Os1 179.9(12) . . . . ?
C52 C53 N5 C49 1(2) . . . . ?
C61 C53 N5 C49 173.5(14) . . . . ?
C52 C53 N5 Os1 179.5(11) . . . . ?
C61 C53 N5 Os1 -8.0(17) . . . . ?
C64 C65 N6 C61 0(2) . . . . ?
C64 C65 N6 Os1 170.9(12) . . . . ?
C62 C61 N6 C65 2(2) . . . . ?
C53 C61 N6 C65 179.1(13) . . . . ?
C62 C61 N6 Os1 -169.7(11) . . . . ?
C53 C61 N6 Os1 7.0(17) . . . . ?
C49 N5 Os1 N3 143(7) . . . . ?
C53 N5 Os1 N3 -35(8) . . . . ?
C49 N5 Os1 N6 -172.7(13) . . . . ?
C53 N5 Os1 N6 8.9(10) . . . . ?
C49 N5 Os1 N2 5.9(14) . . . . ?
C53 N5 Os1 N2 -172.4(10) . . . . ?
C49 N5 Os1 N1 -71.0(13) . . . . ?
C53 N5 Os1 N1 110.6(10) . . . . ?
C49 N5 Os1 N4 104.8(13) . . . . ?
C53 N5 Os1 N4 -73.5(10) . . . . ?
C25 N3 Os1 N5 141(7) . . . . ?
C29 N3 Os1 N5 -36(8) . . . . ?
C25 N3 Os1 N6 97.5(12) . . . . ?
C29 N3 Os1 N6 -79.4(11) . . . . ?
C25 N3 Os1 N2 -81.3(12) . . . . ?
C29 N3 Os1 N2 101.8(11) . . . . ?
C25 N3 Os1 N1 -4.4(12) . . . . ?
C29 N3 Os1 N1 178.7(10) . . . . ?
C25 N3 Os1 N4 179.9(13) . . . . ?
C29 N3 Os1 N4 3.0(10) . . . . ?
C65 N6 Os1 N5 179.9(13) . . . . ?
C61 N6 Os1 N5 -8.7(11) . . . . ?
C65 N6 Os1 N3 -3.0(13) . . . . ?
C61 N6 Os1 N3 168.5(11) . . . . ?
C65 N6 Os1 N2 161(6) . . . . ?
C61 N6 Os1 N2 -27(7) . . . . ?
C65 N6 Os1 N1 96.2(13) . . . . ?
C61 N6 Os1 N1 -92.3(11) . . . . ?
C65 N6 Os1 N4 -79.5(13) . . . . ?
C61 N6 Os1 N4 91.9(11) . . . . ?
C13 N2 Os1 N5 -88.4(10) . . . . ?
C17 N2 Os1 N5 97.0(11) . . . . ?
C13 N2 Os1 N3 94.4(10) . . . . ?
C17 N2 Os1 N3 -80.2(11) . . . . ?
C13 N2 Os1 N6 -70(7) . . . . ?
C17 N2 Os1 N6 115(7) . . . . ?
C13 N2 Os1 N1 -4.2(9) . . . . ?
C17 N2 Os1 N1 -178.8(11) . . . . ?
C13 N2 Os1 N4 171.2(9) . . . . ?
C17 N2 Os1 N4 -3.4(11) . . . . ?
C1 N1 Os1 N5 -73.4(10) . . . . ?
C5 N1 Os1 N5 99.6(8) . . . . ?
C1 N1 Os1 N3 104.3(10) . . . . ?
C5 N1 Os1 N3 -82.7(8) . . . . ?
C1 N1 Os1 N6 3.6(10) . . . . ?
C5 N1 Os1 N6 176.6(8) . . . . ?
C1 N1 Os1 N2 -172.5(10) . . . . ?
C5 N1 Os1 N2 0.5(7) . . . . ?
C1 N1 Os1 N4 144(3) . . . . ?
C5 N1 Os1 N4 -43(4) . . . . ?
C41 N4 Os1 N5 1.7(12) . . . . ?
C37 N4 Os1 N5 168.7(10) . . . . ?
C41 N4 Os1 N3 -175.7(12) . . . . ?
C37 N4 Os1 N3 -8.7(10) . . . . ?
C41 N4 Os1 N6 -75.1(12) . . . . ?
C37 N4 Os1 N6 91.9(10) . . . . ?
C41 N4 Os1 N2 101.2(12) . . . . ?
C37 N4 Os1 N2 -91.8(10) . . . . ?
C41 N4 Os1 N1 144(3) . . . . ?
C37 N4 Os1 N1 -49(4) . . . . ?

loop_
_cod_related_entry_id
_cod_related_entry_database
_cod_related_entry_code
1 ChemSpider 30652699
